data_4508863
loop_
_publ_author_name
'Babu, N. Jagadeesh'
'Nangia, Ashwini'

_publ_section_title
;
 Water-Mediated Multicenter Synthon and Aromatic C&#x2212;H \\rightarrow N
 Isostructurality
;
_journal_issue 8
_journal_name_full 'Crystal Growth &amp; Design'
_journal_page_first 1753
_journal_paper_doi 10.1021/cg060378u
_journal_volume 6
_journal_year 2006
_chemical_formula_moiety 'C9 H5 N O8, 2(H2O)'
_chemical_formula_sum 'C9 H9 N O10'
_chemical_formula_weight 291.17
_chemical_name_systematic
; 
 Pyridine-2,3,5,6-tetracarboxylic acid 
;
_space_group_IT_number 2
_symmetry_cell_setting triclinic
_symmetry_space_group_name_Hall '-P 1'
_symmetry_space_group_name_H-M 'P -1'
_atom_sites_solution_hydrogens geom
_atom_sites_solution_primary direct
_atom_sites_solution_secondary difmap
_audit_creation_method SHELXL-97
_cell_angle_alpha 110.23(3)
_cell_angle_beta 91.99(3)
_cell_angle_gamma 106.39(3)
_cell_formula_units_Z 1
_cell_length_a 5.5412(11)
_cell_length_b 6.3763(13)
_cell_length_c 9.0710(18)
_cell_measurement_reflns_used 2310
_cell_measurement_temperature 293(2)
_cell_measurement_theta_max 26.05
_cell_measurement_theta_min 2.42
_cell_volume 285.38(13)
_computing_cell_refinement 'Bruker SMART'
_computing_data_collection 'Bruker SMART'
_computing_data_reduction 'Bruker SAINT'
_computing_molecular_graphics 'Bruker SHELXTL'
_computing_publication_material 'Bruker SHELXTL'
_computing_structure_refinement 'SHELXL-97 (Sheldrick, 1997)'
_computing_structure_solution 'SHELXS-97 (Sheldrick, 1990)'
_diffrn_ambient_temperature 293(2)
_diffrn_measured_fraction_theta_full 0.993
_diffrn_measured_fraction_theta_max 0.993
_diffrn_measurement_device_type 'CCD area detector'
_diffrn_measurement_method 'phi and omega scans'
_diffrn_radiation_monochromator graphite
_diffrn_radiation_source 'fine-focus sealed tube'
_diffrn_radiation_type MoK\a
_diffrn_radiation_wavelength 0.71073
_diffrn_reflns_av_R_equivalents 0.0176
_diffrn_reflns_av_sigmaI/netI 0.0172
_diffrn_reflns_limit_h_max 6
_diffrn_reflns_limit_h_min -6
_diffrn_reflns_limit_k_max 7
_diffrn_reflns_limit_k_min -7
_diffrn_reflns_limit_l_max 11
_diffrn_reflns_limit_l_min -11
_diffrn_reflns_number 2969
_diffrn_reflns_theta_full 26.05
_diffrn_reflns_theta_max 26.05
_diffrn_reflns_theta_min 2.42
_exptl_absorpt_coefficient_mu 0.159
_exptl_absorpt_correction_T_max 0.9781
_exptl_absorpt_correction_T_min 0.9134
_exptl_absorpt_correction_type multi-scan
_exptl_absorpt_process_details 'Bruker AXS SADABS program'
_exptl_crystal_colour colourless
_exptl_crystal_density_diffrn 1.694
_exptl_crystal_density_method 'not measured'
_exptl_crystal_description needle
_exptl_crystal_F_000 150
_exptl_crystal_size_max 0.58
_exptl_crystal_size_mid 0.20
_exptl_crystal_size_min 0.14
_refine_diff_density_max 0.205
_refine_diff_density_min -0.189
_refine_diff_density_rms 0.048
_refine_ls_extinction_coef 0.17(2)
_refine_ls_extinction_expression Fc^*^=kFc[1+0.001xFc^2^\l^3^/sin(2\q)]^-1/4^
_refine_ls_extinction_method SHELXL
_refine_ls_goodness_of_fit_ref 1.098
_refine_ls_hydrogen_treatment mixed
_refine_ls_matrix_type full
_refine_ls_number_parameters 115
_refine_ls_number_reflns 1115
_refine_ls_number_restraints 0
_refine_ls_restrained_S_all 1.098
_refine_ls_R_factor_all 0.0427
_refine_ls_R_factor_gt 0.0404
_refine_ls_shift/su_max 0.000
_refine_ls_shift/su_mean 0.000
_refine_ls_structure_factor_coef Fsqd
_refine_ls_weighting_details 'calc w=1/[\s^2^(Fo^2^)+(0.0528P)^2^+0.0887P] where P=(Fo^2^+2Fc^2^)/3'
_refine_ls_weighting_scheme calc
_refine_ls_wR_factor_gt 0.1048
_refine_ls_wR_factor_ref 0.1069
_reflns_number_gt 1038
_reflns_number_total 1115
_reflns_threshold_expression >2sigma(I)
_cod_data_source_file cg060378usup2.cif
_cod_data_source_block 298an445niggli
_cod_depositor_comments
;
The following automatic conversions were performed:

'_symmetry_cell_setting' value 'Triclinic' changed to 'triclinic'
according to /home/saulius/struct/CIF-dictionaries/cif_core.dic
dictionary named 'cif_core.dic' version 2.4.2 from 2011-04-26.

Automatic conversion script
Id: cif_fix_values 1891 2012-01-12 08:04:46Z andrius 
;
_cod_original_cell_volume 285.38(10)
_cod_original_sg_symbol_H-M 'P-1   '
_cod_database_code 4508863

loop_
_symmetry_equiv_pos_as_xyz
'x, y, z'
'-x, -y, -z'

loop_
_atom_site_label
_atom_site_type_symbol
_atom_site_fract_x
_atom_site_fract_y
_atom_site_fract_z
_atom_site_U_iso_or_equiv
_atom_site_adp_type
_atom_site_occupancy
_atom_site_symmetry_multiplicity
_atom_site_calc_flag
_atom_site_refinement_flags
_atom_site_disorder_assembly
_atom_site_disorder_group
C1 C 0.375(6) 0.668(5) 0.078(4) 0.0368(9) Uani 0.50 1 d P A 1
H1 H 0.2918 0.7760 0.1283 0.044 Uiso 0.50 1 calc PR A 1
N1 N 0.383(5) 0.661(4) 0.070(3) 0.0368(9) Uani 0.50 1 d P A 2
O1 O 0.3371(3) 0.7045(3) -0.30529(15) 0.0608(5) Uani 1 1 d . . .
O4 O 0.2694(3) 0.5948(3) 0.37810(15) 0.0585(4) Uani 1 1 d . . .
O2 O 0.1314(3) 0.8236(2) -0.10274(14) 0.0540(4) Uani 1 1 d . . .
C2 C 0.3908(3) 0.5978(3) -0.08493(16) 0.0357(4) Uani 1 1 d . . .
C4 C 0.4886(3) 0.5674(3) 0.15870(16) 0.0367(4) Uani 1 1 d . . .
C3 C 0.2813(3) 0.7142(3) -0.17633(18) 0.0401(4) Uani 1 1 d . A .
O3 O 0.6780(3) 0.7983(3) 0.42500(15) 0.0706(5) Uani 1 1 d . . .
C5 C 0.4907(3) 0.6633(3) 0.33617(18) 0.0415(4) Uani 1 1 d . A .
O5 O 0.0681(3) 0.9892(3) 0.2564(2) 0.0618(4) Uani 1 1 d . . .
H2 H 0.066(6) 0.885(5) -0.168(4) 0.091(8) Uiso 1 1 d . . .
H4 H 0.298(5) 0.659(5) 0.487(4) 0.086(8) Uiso 1 1 d . . .
H5A H -0.048(10) 0.933(9) 0.333(6) 0.133(18) Uiso 0.75 1 d P . .
H5C H 0.174(11) 0.906(10) 0.193(7) 0.088(17) Uiso 0.50 1 d P . .
H5B H 0.169(8) 1.071(7) 0.341(5) 0.097(14) Uiso 0.75 1 d P . .

loop_
_atom_site_aniso_label
_atom_site_aniso_U_11
_atom_site_aniso_U_22
_atom_site_aniso_U_33
_atom_site_aniso_U_23
_atom_site_aniso_U_13
_atom_site_aniso_U_12
C1 0.0466(16) 0.0447(14) 0.024(2) 0.0122(14) 0.0102(12) 0.0211(9)
N1 0.0466(16) 0.0447(14) 0.024(2) 0.0122(14) 0.0102(12) 0.0211(9)
O1 0.0767(10) 0.0985(11) 0.0387(7) 0.0422(7) 0.0254(6) 0.0516(8)
O4 0.0541(8) 0.0902(10) 0.0277(6) 0.0174(6) 0.0142(5) 0.0218(7)
O2 0.0754(9) 0.0741(9) 0.0354(6) 0.0268(6) 0.0170(6) 0.0486(8)
C2 0.0429(9) 0.0431(8) 0.0247(7) 0.0143(6) 0.0078(6) 0.0161(6)
C4 0.0434(8) 0.0444(8) 0.0239(7) 0.0126(6) 0.0082(6) 0.0158(6)
C3 0.0468(9) 0.0507(9) 0.0277(7) 0.0171(7) 0.0075(6) 0.0193(7)
O3 0.0657(9) 0.0939(11) 0.0273(7) 0.0094(7) 0.0071(6) 0.0041(8)
C5 0.0536(10) 0.0499(9) 0.0255(8) 0.0140(7) 0.0095(7) 0.0224(7)
O5 0.0638(9) 0.0735(10) 0.0624(10) 0.0345(8) 0.0024(8) 0.0322(8)

loop_
_atom_type_symbol
_atom_type_description
_atom_type_scat_dispersion_real
_atom_type_scat_dispersion_imag
_atom_type_scat_source
C C 0.0033 0.0016 'International Tables Vol C Tables 4.2.6.8 and 6.1.1.4'
H H 0.0000 0.0000 'International Tables Vol C Tables 4.2.6.8 and 6.1.1.4'
N N 0.0061 0.0033 'International Tables Vol C Tables 4.2.6.8 and 6.1.1.4'
O O 0.0106 0.0060 'International Tables Vol C Tables 4.2.6.8 and 6.1.1.4'

loop_
_geom_angle_atom_site_label_1
_geom_angle_atom_site_label_2
_geom_angle_atom_site_label_3
_geom_angle
_geom_angle_site_symmetry_1
_geom_angle_site_symmetry_3
C4 C1 C2 115(2) . .
C4 C1 H1 122.3 . .
C2 C1 H1 122.3 . .
C2 N1 C4 121.6(17) . .
C5 O4 H4 104.4(17) . .
C3 O2 H2 108.7(18) . .
N1 C2 C4 119.4(11) . 2_665
N1 C2 C1 2(2) . .
C4 C2 C1 121.6(13) 2_665 .
N1 C2 C3 119.5(11) . .
C4 C2 C3 121.01(13) 2_665 .
C1 C2 C3 117.3(13) . .
N1 C4 C1 4(2) . .
N1 C4 C2 119.0(10) . 2_665
C1 C4 C2 122.9(12) . 2_665
N1 C4 C5 118.2(10) . .
C1 C4 C5 114.3(12) . .
C2 C4 C5 122.59(14) 2_665 .
O1 C3 O2 125.36(15) . .
O1 C3 C2 120.86(15) . .
O2 C3 C2 113.77(13) . .
O3 C5 O4 124.93(15) . .
O3 C5 C4 121.65(15) . .
O4 C5 C4 113.30(15) . .
H5A O5 H5C 126(4) . .
H5A O5 H5B 83(4) . .
H5C O5 H5B 101(4) . .

loop_
_geom_bond_atom_site_label_1
_geom_bond_atom_site_label_2
_geom_bond_distance
_geom_bond_site_symmetry_2
C1 C4 1.37(3) .
C1 C2 1.41(3) .
C1 H1 0.9300 .
N1 C2 1.33(3) .
N1 C4 1.36(3) .
O1 C3 1.2058(19) .
O4 C5 1.298(2) .
O4 H4 0.92(3) .
O2 C3 1.290(2) .
O2 H2 0.93(3) .
C2 C4 1.395(2) 2_665
C2 C3 1.500(2) .
C4 C2 1.395(2) 2_665
C4 C5 1.510(2) .
O3 C5 1.194(2) .
O5 H5A 1.04(6) .
O5 H5C 0.97(7) .
O5 H5B 0.84(5) .
